data_7701462
loop_
_publ_author_name
'Cheng, Li-Wei'
'Zhang, Chi-Lung'
'Wei, Jun-Yu'
'Lin, Po-Heng'

_publ_section_title
;
 Mononuclear and Trinuclear DyIII SMMs with Schiff-base Ligands Modified
 by Nitro- Group: First Triangular Complex with N-N Pathway
;
_journal_name_full 'Dalton Transactions'
_journal_paper_doi 10.1039/C9DT02646K
_journal_year 2019
_chemical_formula_moiety 'C69 H81 Dy3 N24 O33'
_chemical_formula_sum 'C69 H81 Dy3 N24 O33'
_chemical_formula_weight 2262.07
_space_group_crystal_system cubic
_space_group_IT_number 205
_space_group_name_Hall '-P 2ac 2ab 3'
_space_group_name_H-M_alt 'P a -3'
_symmetry_space_group_name_Hall '-P 2ac 2ab 3'
_symmetry_space_group_name_H-M 'P a -3'
_atom_sites_solution_hydrogens geom
_audit_creation_date 2019-10-24
_audit_creation_method
;
Olex2 1.2-ac21
(compiled 2015.09.16 svn.r134, GUI svn.r4998)
;
_audit_update_record
;
2019-10-28 deposited with the CCDC.    2019-10-30 downloaded from the CCDC.
;
_cell_angle_alpha 90
_cell_angle_beta 90
_cell_angle_gamma 90
_cell_formula_units_Z 8
_cell_length_a 28.811(4)
_cell_length_b 28.811(4)
_cell_length_c 28.811(4)
_cell_measurement_reflns_used 9841
_cell_measurement_temperature 150(2)
_cell_measurement_theta_max 26.14
_cell_measurement_theta_min 2.91
_cell_volume 23915(6)
_computing_molecular_graphics 'Olex2 (Dolomanov et al., 2009)'
_computing_publication_material 'Olex2 (Dolomanov et al., 2009)'
_computing_structure_refinement 'XL (Sheldrick, 2008)'
_computing_structure_solution 'SHELXT 2018/2 (Sheldrick, 2018)'
_diffrn_ambient_temperature 150.15
_diffrn_measured_fraction_theta_full 0.998
_diffrn_measured_fraction_theta_max 0.998
_diffrn_measurement_device_type 'Bruker APEX-II CCD'
_diffrn_measurement_method '\f and \w scans'
_diffrn_radiation_type MoK\a
_diffrn_radiation_wavelength 0.71075
_diffrn_reflns_av_R_equivalents 0.18
_diffrn_reflns_av_unetI/netI 0.0429
_diffrn_reflns_Laue_measured_fraction_full 0.998
_diffrn_reflns_Laue_measured_fraction_max 0.998
_diffrn_reflns_limit_h_max 36
_diffrn_reflns_limit_h_min -35
_diffrn_reflns_limit_k_max 36
_diffrn_reflns_limit_k_min -36
_diffrn_reflns_limit_l_max 36
_diffrn_reflns_limit_l_min -36
_diffrn_reflns_number 376587
_diffrn_reflns_point_group_measured_fraction_full 0.998
_diffrn_reflns_point_group_measured_fraction_max 0.998
_diffrn_reflns_theta_full 25.243
_diffrn_reflns_theta_max 26.429
_diffrn_reflns_theta_min 2.828
_exptl_absorpt_coefficient_mu 1.926
_exptl_absorpt_correction_T_max 0.7454
_exptl_absorpt_correction_T_min 0.6770
_exptl_absorpt_correction_type multi-scan
_exptl_absorpt_process_details
;
 SADABS 2016/2: Krause, L., Herbst-Irmer, R., Sheldrick G.M. & Stalke D.,
 J. Appl. Cryst. 48 (2015) 3-10
;
_exptl_crystal_colour gold
_exptl_crystal_density_diffrn 1.257
_exptl_crystal_description block
_exptl_crystal_F_000 9000
_exptl_crystal_size_max 0.218
_exptl_crystal_size_mid 0.216
_exptl_crystal_size_min 0.208
_refine_diff_density_max 2.246
_refine_diff_density_min -1.233
_refine_diff_density_rms 0.143
_refine_ls_extinction_method none
_refine_ls_goodness_of_fit_ref 1.217
_refine_ls_hydrogen_treatment constr
_refine_ls_matrix_type full
_refine_ls_number_parameters 394
_refine_ls_number_reflns 8203
_refine_ls_number_restraints 282
_refine_ls_restrained_S_all 1.205
_refine_ls_R_factor_all 0.1411
_refine_ls_R_factor_gt 0.0648
_refine_ls_shift/su_max 0.000
_refine_ls_shift/su_mean 0.000
_refine_ls_structure_factor_coef Fsqd
_refine_ls_weighting_details 'w=1/[\s^2^(Fo^2^)+(0.0389P)^2^+284.8695P] where P=(Fo^2^+2Fc^2^)/3'
_refine_ls_weighting_scheme calc
_refine_ls_wR_factor_gt 0.1389
_refine_ls_wR_factor_ref 0.1932
_reflns_Friedel_coverage 0.000
_reflns_number_gt 5144
_reflns_number_total 8203
_reflns_threshold_expression 'I > 2\s(I)'
_cod_data_source_file c9dt02646k2.cif
_cod_data_source_block wcy-dy
_cod_original_cell_volume 23915(10)
_cod_database_code 7701462
_shelx_space_group_comment
;
The symmetry employed for this shelxl refinement is uniquely defined
by the following loop, which should always be used as a source of
symmetry information in preference to the above space-group names.
They are only intended as comments.
;
_olex2_refinement_description
;
1. Fixed Uiso
 At 1.2 times of:
  All C(H) groups, All N(H) groups
 At 1.5 times of:
  All C(H,H,H) groups
2. Uiso/Uaniso restraints and constraints
C10 \\sim C9 \\sim C1 \\sim C11 \\sim C16 \\sim C7 \\sim C6 \\sim C2 \\sim C15
\\sim C12 \\sim C14 \\sim C13 \\sim C4 \\sim C3 \\sim C5 \\sim C17 \\sim C8
\\sim C21 \\sim C22 \\sim C23 \\sim C18 \\sim C20 \\sim C19: within -3.4A with
sigma of 0.01 and sigma for terminal atoms of 0.02
3.a Aromatic/amide H refined with riding coordinates:
 N4(H4), C10(H10), C7(H7), C12(H12), C14(H14), C3(H3), C5(H5), C21(H21),
 C18(H18)
3.b Idealised Me refined as rotating group:
 C17(H17A,H17B,H17C), C8(H8A,H8B,H8C), C22(H22A,H22B,H22C), C23(H23A,H23B,
 H23C), C20(H20A,H20B,H20C), C19(H19A,H19B,H19C)
;
_shelx_shelxl_version_number 2018/3
_olex2_submission_special_instructions 'No special instructions were received'

loop_
_space_group_symop_operation_xyz
'x, y, z'
'-x+1/2, -y, z+1/2'
'x+1/2, -y+1/2, -z'
'-x, y+1/2, -z+1/2'
'z, x, y'
'-z+1/2, -x, y+1/2'
'z+1/2, -x+1/2, -y'
'-z, x+1/2, -y+1/2'
'y, z, x'
'y+1/2, -z+1/2, -x'
'-y, z+1/2, -x+1/2'
'-y+1/2, -z, x+1/2'
'-x, -y, -z'
'x-1/2, y, -z-1/2'
'-x-1/2, y-1/2, z'
'x, -y-1/2, z-1/2'
'-z, -x, -y'
'z-1/2, x, -y-1/2'
'-z-1/2, x-1/2, y'
'z, -x-1/2, y-1/2'
'-y, -z, -x'
'-y-1/2, z-1/2, x'
'y, -z-1/2, x-1/2'
'y-1/2, z, -x-1/2'

loop_
_atom_site_label
_atom_site_type_symbol
_atom_site_fract_x
_atom_site_fract_y
_atom_site_fract_z
_atom_site_U_iso_or_equiv
_atom_site_adp_type
_atom_site_occupancy
_atom_site_site_symmetry_order
_atom_site_calc_flag
_atom_site_refinement_flags_posn
_atom_site_refinement_flags_adp
Dy1 Dy -0.02873(2) 0.11439(2) 0.11563(2) 0.03959(15) Uani 1 1 d . .
O5 O -0.0267(2) 0.0936(2) 0.0382(2) 0.0381(14) Uani 1 1 d . .
O1 O 0.0156(2) 0.1552(2) 0.1654(2) 0.0481(17) Uani 1 1 d . .
O9 O 0.1199(2) 0.1001(2) -0.1066(2) 0.0441(16) Uani 1 1 d . .
O11 O -0.0423(2) 0.1934(2) 0.0973(3) 0.0529(18) Uani 1 1 d . .
O2 O 0.0278(3) 0.2016(3) 0.2427(3) 0.075(3) Uani 1 1 d . .
O10 O -0.0623(3) 0.1010(3) 0.1897(3) 0.070(2) Uani 1 1 d . .
O8 O 0.1683(3) 0.0953(3) -0.1836(3) 0.065(2) Uani 1 1 d . .
O7 O 0.0566(4) 0.1458(4) -0.3070(3) 0.096(3) Uani 1 1 d . .
O6 O -0.0070(4) 0.1593(4) -0.2712(3) 0.101(4) Uani 1 1 d . .
O3 O 0.1637(4) 0.3049(4) 0.2108(4) 0.115(4) Uani 1 1 d . .
O4 O 0.1754(5) 0.2977(5) 0.1366(5) 0.152(7) Uani 1 1 d . .
N5 N 0.0348(3) 0.1104(3) -0.0651(3) 0.0394(18) Uani 1 1 d . .
N4 N 0.0001(3) 0.0985(3) -0.0338(3) 0.0382(17) Uani 1 1 d . .
H4 H -0.025938 0.086007 -0.043792 0.046 Uiso 1 1 calc R .
N3 N 0.0451(3) 0.1275(3) 0.0243(3) 0.0435(19) Uani 1 1 d . .
N2 N 0.0422(3) 0.1408(3) 0.0717(3) 0.0420(19) Uani 1 1 d . .
N6 N 0.0336(5) 0.1467(4) -0.2716(4) 0.079(3) Uani 1 1 d . .
N1 N 0.1551(4) 0.2870(5) 0.1727(6) 0.114(6) Uani 1 1 d . .
C10 C 0.0210(4) 0.1162(3) -0.1068(3) 0.0431(19) Uani 1 1 d . U
H10 H -0.011545 0.117176 -0.112140 0.052 Uiso 1 1 calc R .
C9 C 0.0065(3) 0.1063(3) 0.0119(3) 0.042(2) Uani 1 1 d . U
C1 C 0.0480(4) 0.1862(4) 0.1657(4) 0.0523(19) Uani 1 1 d . U
C11 C 0.0508(4) 0.1214(4) -0.1462(3) 0.0479(18) Uani 1 1 d . U
C16 C 0.0983(4) 0.1106(4) -0.1440(3) 0.0473(18) Uani 1 1 d . U
C7 C 0.0715(4) 0.1735(4) 0.0822(4) 0.052(2) Uani 1 1 d . U
H7 H 0.091593 0.183916 0.058174 0.063 Uiso 1 1 calc R .
C6 C 0.0765(4) 0.1955(4) 0.1273(4) 0.057(2) Uani 1 1 d . U
C2 C 0.0571(4) 0.2118(4) 0.2063(4) 0.060(2) Uani 1 1 d . U
C15 C 0.1237(4) 0.1101(4) -0.1885(4) 0.0515(19) Uani 1 1 d . U
C12 C 0.0297(4) 0.1344(4) -0.1884(3) 0.0509(18) Uani 1 1 d . U
H12 H -0.002198 0.142864 -0.189184 0.061 Uiso 1 1 calc R .
C14 C 0.1022(4) 0.1216(4) -0.2293(4) 0.0529(19) Uani 1 1 d . U
H14 H 0.118799 0.120730 -0.257769 0.063 Uiso 1 1 calc R .
C13 C 0.0555(4) 0.1348(4) -0.2284(4) 0.055(2) Uani 1 1 d . U
C4 C 0.1177(4) 0.2538(4) 0.1706(4) 0.062(2) Uani 1 1 d . U
C3 C 0.0918(4) 0.2449(4) 0.2097(4) 0.062(2) Uani 1 1 d . U
H3 H 0.097425 0.260936 0.237947 0.074 Uiso 1 1 calc R .
C5 C 0.1113(4) 0.2290(4) 0.1301(4) 0.062(2) Uani 1 1 d . U
H5 H 0.130599 0.234817 0.104083 0.074 Uiso 1 1 calc R .
C17 C 0.1948(5) 0.0910(5) -0.2254(4) 0.082(4) Uani 1 1 d . U
H17A H 0.180059 0.068147 -0.245833 0.122 Uiso 1 1 calc GR .
H17B H 0.226314 0.080737 -0.217775 0.122 Uiso 1 1 calc GR .
H17C H 0.196137 0.121106 -0.241122 0.122 Uiso 1 1 calc GR .
C8 C 0.0306(5) 0.2259(5) 0.2844(5) 0.091(4) Uani 1 1 d . U
H8A H 0.018800 0.257437 0.279990 0.136 Uiso 1 1 calc GR .
H8B H 0.063092 0.227230 0.294520 0.136 Uiso 1 1 calc GR .
H8C H 0.012056 0.209971 0.308041 0.136 Uiso 1 1 calc GR .
N8 N -0.0753(3) 0.2636(3) 0.1085(4) 0.064(3) Uani 1 1 d . .
C21 C -0.0767(4) 0.2193(4) 0.0984(4) 0.057(3) Uani 1 1 d . U
H21 H -0.106052 0.206112 0.091372 0.068 Uiso 1 1 calc R .
C22 C -0.1159(5) 0.2921(5) 0.1106(5) 0.084(4) Uani 1 1 d . U
H22A H -0.143127 0.273746 0.101662 0.126 Uiso 1 1 calc GR .
H22B H -0.112466 0.318365 0.089234 0.126 Uiso 1 1 calc GR .
H22C H -0.119994 0.303741 0.142289 0.126 Uiso 1 1 calc GR .
C23 C -0.0310(5) 0.2850(4) 0.1223(5) 0.082(4) Uani 1 1 d . U
H23A H -0.027077 0.282279 0.155947 0.123 Uiso 1 1 calc GR .
H23B H -0.030958 0.317804 0.113424 0.123 Uiso 1 1 calc GR .
H23C H -0.005361 0.268984 0.106581 0.123 Uiso 1 1 calc GR .
N7 N -0.0779(6) 0.1146(5) 0.2633(5) 0.127(6) Uani 1 1 d . .
C18 C -0.0543(8) 0.1209(6) 0.2271(6) 0.122(6) Uani 1 1 d . U
H18 H -0.029002 0.141961 0.228483 0.146 Uiso 1 1 calc R .
C20 C -0.0663(9) 0.1378(8) 0.3075(7) 0.160(7) Uani 1 1 d . U
H20A H -0.037172 0.155035 0.303939 0.240 Uiso 1 1 calc GR .
H20B H -0.062677 0.114428 0.331974 0.240 Uiso 1 1 calc GR .
H20C H -0.091244 0.159280 0.315923 0.240 Uiso 1 1 calc GR .
C19 C -0.1124(9) 0.0809(8) 0.2636(8) 0.169(7) Uani 1 1 d . U
H19A H -0.142500 0.095520 0.257584 0.253 Uiso 1 1 calc GR .
H19B H -0.113069 0.065691 0.294044 0.253 Uiso 1 1 calc GR .
H19C H -0.105912 0.057830 0.239525 0.253 Uiso 1 1 calc GR .

loop_
_atom_site_aniso_label
_atom_site_aniso_U_11
_atom_site_aniso_U_22
_atom_site_aniso_U_33
_atom_site_aniso_U_23
_atom_site_aniso_U_13
_atom_site_aniso_U_12
Dy1 0.0370(3) 0.0393(3) 0.0426(3) -0.0076(2) 0.00064(19) 0.00052(19)
O5 0.033(3) 0.044(4) 0.037(3) -0.007(3) 0.001(3) -0.001(3)
O1 0.052(4) 0.038(4) 0.054(4) -0.016(3) -0.010(3) -0.006(3)
O9 0.051(4) 0.054(4) 0.028(3) 0.006(3) -0.001(3) -0.007(3)
O11 0.049(4) 0.042(4) 0.068(5) 0.000(3) -0.005(4) 0.008(3)
O2 0.105(7) 0.063(5) 0.056(5) -0.023(4) -0.008(5) -0.015(5)
O10 0.084(6) 0.073(6) 0.051(5) -0.022(4) 0.019(4) -0.015(5)
O8 0.062(5) 0.088(6) 0.046(4) 0.007(4) 0.012(4) 0.004(5)
O7 0.113(8) 0.132(9) 0.043(5) 0.024(6) -0.015(5) -0.005(7)
O6 0.085(7) 0.147(10) 0.070(7) 0.041(6) -0.016(6) 0.004(7)
O3 0.082(7) 0.130(9) 0.132(10) -0.085(8) 0.017(7) -0.035(7)
O4 0.130(10) 0.175(13) 0.152(12) -0.107(10) 0.076(9) -0.103(10)
N5 0.044(4) 0.034(4) 0.040(4) 0.008(3) 0.001(4) -0.004(3)
N4 0.035(4) 0.040(4) 0.040(4) -0.002(3) -0.005(3) -0.009(3)
N3 0.043(5) 0.046(5) 0.042(4) -0.010(4) -0.003(4) -0.007(4)
N2 0.043(5) 0.038(4) 0.045(5) -0.016(4) -0.005(4) -0.002(4)
N6 0.096(9) 0.095(9) 0.047(6) 0.016(6) -0.005(6) -0.012(7)
N1 0.076(8) 0.133(12) 0.132(12) -0.099(10) 0.026(8) -0.043(8)
C10 0.048(4) 0.040(4) 0.041(4) 0.008(4) -0.006(4) -0.005(4)
C9 0.040(5) 0.047(5) 0.038(5) -0.012(4) -0.002(4) -0.002(4)
C1 0.044(4) 0.054(4) 0.059(4) -0.025(4) 0.000(3) -0.004(3)
C11 0.056(4) 0.047(4) 0.041(3) 0.004(3) -0.007(3) -0.009(3)
C16 0.057(4) 0.046(4) 0.039(3) 0.005(3) -0.002(3) -0.006(3)
C7 0.044(4) 0.055(4) 0.059(4) -0.024(4) 0.003(4) -0.004(4)
C6 0.047(4) 0.060(4) 0.062(4) -0.029(4) 0.001(3) -0.004(3)
C2 0.052(4) 0.065(4) 0.064(4) -0.025(4) -0.001(4) -0.001(4)
C15 0.056(4) 0.053(4) 0.045(4) 0.009(3) 0.007(3) -0.011(4)
C12 0.060(4) 0.050(4) 0.042(4) 0.007(3) -0.005(3) -0.007(4)
C14 0.064(4) 0.057(4) 0.038(4) 0.004(3) -0.002(4) -0.006(4)
C13 0.064(4) 0.057(4) 0.044(4) 0.010(4) -0.009(4) -0.007(4)
C4 0.053(4) 0.065(4) 0.066(4) -0.032(4) -0.001(4) -0.008(4)
C3 0.055(4) 0.068(4) 0.062(4) -0.030(4) 0.000(4) -0.004(4)
C5 0.053(4) 0.065(4) 0.066(4) -0.032(4) 0.003(4) -0.002(4)
C17 0.093(8) 0.098(9) 0.053(7) -0.001(6) 0.010(6) 0.019(7)
C8 0.090(9) 0.098(9) 0.085(8) -0.034(7) -0.004(7) 0.005(8)
N8 0.058(6) 0.053(6) 0.080(7) -0.022(5) -0.026(5) 0.016(5)
C21 0.052(6) 0.044(6) 0.073(7) -0.018(5) -0.008(5) 0.011(5)
C22 0.080(8) 0.062(7) 0.111(9) -0.016(7) -0.024(7) 0.024(6)
C23 0.078(8) 0.059(7) 0.109(9) -0.006(7) -0.025(7) 0.009(6)
N7 0.163(15) 0.126(12) 0.091(10) -0.048(9) 0.064(10) -0.069(11)
C18 0.169(15) 0.118(12) 0.077(9) -0.035(9) 0.046(10) -0.060(11)
C20 0.209(16) 0.162(14) 0.109(12) -0.035(11) 0.037(12) -0.069(13)
C19 0.211(16) 0.165(14) 0.130(13) -0.035(12) 0.053(12) -0.071(13)

loop_
_atom_type_symbol
_atom_type_description
_atom_type_scat_dispersion_real
_atom_type_scat_dispersion_imag
_atom_type_scat_source
C C 0.0033 0.0016 'International Tables Vol C Tables 4.2.6.8 and 6.1.1.4'
H H 0.0000 0.0000 'International Tables Vol C Tables 4.2.6.8 and 6.1.1.4'
Dy Dy -0.1892 4.4098 'International Tables Vol C Tables 4.2.6.8 and 6.1.1.4'
N N 0.0061 0.0033 'International Tables Vol C Tables 4.2.6.8 and 6.1.1.4'
O O 0.0106 0.0060 'International Tables Vol C Tables 4.2.6.8 and 6.1.1.4'

loop_
_geom_angle_atom_site_label_1
_geom_angle_atom_site_label_2
_geom_angle_atom_site_label_3
_geom_angle
_geom_angle_site_symmetry_1
_geom_angle_site_symmetry_3
O5 Dy1 O11 92.2(2) . .
O5 Dy1 O10 146.7(3) . .
O5 Dy1 N5 73.5(2) . 5
O5 Dy1 N3 84.9(2) . 5
O5 Dy1 N2 64.8(2) . .
O1 Dy1 O5 137.4(2) . .
O1 Dy1 O9 130.0(2) . 5
O1 Dy1 O11 74.5(3) . .
O1 Dy1 O10 75.1(3) . .
O1 Dy1 N5 138.4(3) . 5
O1 Dy1 N3 89.0(2) . 5
O1 Dy1 N2 72.7(2) . .
O9 Dy1 O5 81.6(2) 5 .
O9 Dy1 O11 74.2(2) 5 .
O9 Dy1 O10 77.8(3) 5 .
O9 Dy1 N5 69.2(2) 5 5
O9 Dy1 N3 132.1(2) 5 5
O9 Dy1 N2 132.4(3) 5 .
O11 Dy1 O10 106.8(3) . .
O11 Dy1 N5 142.3(2) . 5
O11 Dy1 N3 152.3(3) . 5
O11 Dy1 N2 74.4(3) . .
O10 Dy1 N5 74.8(3) . 5
O10 Dy1 N3 89.7(3) . 5
O10 Dy1 N2 146.1(3) . .
N5 Dy1 N3 62.8(3) 5 5
N2 Dy1 N5 125.5(2) . 5
N2 Dy1 N3 79.5(3) . 5
C9 O5 Dy1 121.2(6) . .
C1 O1 Dy1 140.7(7) . .
C16 O9 Dy1 138.0(7) . 9
C21 O11 Dy1 134.8(7) . .
C2 O2 C8 120.8(10) . .
C18 O10 Dy1 129.1(10) . .
C15 O8 C17 116.4(9) . .
N4 N5 Dy1 113.5(5) . 9
C10 N5 Dy1 131.7(7) . 9
C10 N5 N4 114.8(8) . .
N5 N4 H4 120.2 . .
C9 N4 N5 119.7(8) . .
C9 N4 H4 120.2 . .
N2 N3 Dy1 131.5(6) . 9
C9 N3 Dy1 116.0(6) . 9
C9 N3 N2 109.4(8) . .
N3 N2 Dy1 116.7(5) . .
C7 N2 Dy1 129.0(7) . .
C7 N2 N3 112.2(8) . .
O7 N6 O6 122.2(12) . .
O7 N6 C13 118.8(13) . .
O6 N6 C13 118.9(12) . .
O3 N1 C4 117.5(14) . .
O4 N1 O3 123.3(13) . .
O4 N1 C4 119.1(12) . .
N5 C10 H10 117.5 . .
N5 C10 C11 125.0(9) . .
C11 C10 H10 117.5 . .
O5 C9 N4 115.5(8) . .
O5 C9 N3 127.4(9) . .
N3 C9 N4 117.1(9) . .
O1 C1 C6 123.4(9) . .
O1 C1 C2 120.1(10) . .
C6 C1 C2 116.4(10) . .
C16 C11 C10 121.7(9) . .
C16 C11 C12 121.2(10) . .
C12 C11 C10 117.0(10) . .
O9 C16 C11 124.4(9) . .
O9 C16 C15 119.1(10) . .
C11 C16 C15 116.5(9) . .
N2 C7 H7 117.1 . .
N2 C7 C6 125.9(11) . .
C6 C7 H7 117.1 . .
C1 C6 C7 124.4(10) . .
C5 C6 C1 120.5(10) . .
C5 C6 C7 115.1(10) . .
O2 C2 C1 113.9(10) . .
O2 C2 C3 122.5(10) . .
C3 C2 C1 123.6(12) . .
O8 C15 C16 112.4(9) . .
O8 C15 C14 126.3(10) . .
C14 C15 C16 121.3(10) . .
C11 C12 H12 120.2 . .
C13 C12 C11 119.5(11) . .
C13 C12 H12 120.2 . .
C15 C14 H14 120.5 . .
C15 C14 C13 119.0(10) . .
C13 C14 H14 120.5 . .
C12 C13 N6 119.4(11) . .
C12 C13 C14 122.4(10) . .
C14 C13 N6 118.1(11) . .
C3 C4 N1 119.7(11) . .
C3 C4 C5 121.5(11) . .
C5 C4 N1 118.7(12) . .
C2 C3 H3 121.2 . .
C4 C3 C2 117.6(10) . .
C4 C3 H3 121.2 . .
C6 C5 H5 119.8 . .
C4 C5 C6 120.3(12) . .
C4 C5 H5 119.8 . .
O8 C17 H17A 109.5 . .
O8 C17 H17B 109.5 . .
O8 C17 H17C 109.5 . .
H17A C17 H17B 109.5 . .
H17A C17 H17C 109.5 . .
H17B C17 H17C 109.5 . .
O2 C8 H8A 109.5 . .
O2 C8 H8B 109.5 . .
O2 C8 H8C 109.5 . .
H8A C8 H8B 109.5 . .
H8A C8 H8C 109.5 . .
H8B C8 H8C 109.5 . .
C21 N8 C22 123.0(11) . .
C21 N8 C23 119.5(10) . .
C22 N8 C23 117.3(10) . .
O11 C21 N8 124.6(11) . .
O11 C21 H21 117.7 . .
N8 C21 H21 117.7 . .
N8 C22 H22A 109.5 . .
N8 C22 H22B 109.5 . .
N8 C22 H22C 109.5 . .
H22A C22 H22B 109.5 . .
H22A C22 H22C 109.5 . .
H22B C22 H22C 109.5 . .
N8 C23 H23A 109.5 . .
N8 C23 H23B 109.5 . .
N8 C23 H23C 109.5 . .
H23A C23 H23B 109.5 . .
H23A C23 H23C 109.5 . .
H23B C23 H23C 109.5 . .
C18 N7 C20 121.8(16) . .
C18 N7 C19 119.5(16) . .
C19 N7 C20 118.2(15) . .
O10 C18 N7 123.6(17) . .
O10 C18 H18 118.2 . .
N7 C18 H18 118.2 . .
N7 C20 H20A 109.5 . .
N7 C20 H20B 109.5 . .
N7 C20 H20C 109.5 . .
H20A C20 H20B 109.5 . .
H20A C20 H20C 109.5 . .
H20B C20 H20C 109.5 . .
N7 C19 H19A 109.5 . .
N7 C19 H19B 109.5 . .
N7 C19 H19C 109.5 . .
H19A C19 H19B 109.5 . .
H19A C19 H19C 109.5 . .
H19B C19 H19C 109.5 . .

loop_
_geom_bond_atom_site_label_1
_geom_bond_atom_site_label_2
_geom_bond_distance
_geom_bond_site_symmetry_2
Dy1 O5 2.310(6) .
Dy1 O1 2.252(6) .
Dy1 O9 2.292(6) 5
Dy1 O11 2.370(7) .
Dy1 O10 2.373(8) .
Dy1 N5 2.527(8) 5
Dy1 N3 2.536(8) 5
Dy1 N2 2.520(8) .
O5 C9 1.275(11) .
O1 C1 1.292(12) .
O9 C16 1.282(11) .
O11 C21 1.240(12) .
O2 C2 1.377(14) .
O2 C8 1.393(15) .
O10 C18 1.243(17) .
O8 C15 1.361(13) .
O8 C17 1.430(14) .
O7 N6 1.219(14) .
O6 N6 1.223(15) .
O3 N1 1.239(15) .
O4 N1 1.231(18) .
N5 N4 1.388(10) .
N5 C10 1.277(12) .
N4 H4 0.8800 .
N4 C9 1.351(11) .
N3 N2 1.422(11) .
N3 C9 1.319(12) .
N2 C7 1.302(12) .
N6 C13 1.436(14) .
N1 C4 1.441(16) .
C10 H10 0.9500 .
C10 C11 1.430(14) .
C1 C6 1.402(15) .
C1 C2 1.409(14) .
C11 C16 1.405(15) .
C11 C12 1.411(14) .
C16 C15 1.477(14) .
C7 H7 0.9500 .
C7 C6 1.453(14) .
C6 C5 1.394(15) .
C2 C3 1.384(16) .
C15 C14 1.368(14) .
C12 H12 0.9500 .
C12 C13 1.370(15) .
C14 H14 0.9500 .
C14 C13 1.399(16) .
C4 C3 1.376(16) .
C4 C5 1.379(14) .
C3 H3 0.9500 .
C5 H5 0.9500 .
C17 H17A 0.9800 .
C17 H17B 0.9800 .
C17 H17C 0.9800 .
C8 H8A 0.9800 .
C8 H8B 0.9800 .
C8 H8C 0.9800 .
N8 C21 1.309(13) .
N8 C22 1.430(14) .
N8 C23 1.472(15) .
C21 H21 0.9500 .
C22 H22A 0.9800 .
C22 H22B 0.9800 .
C22 H22C 0.9800 .
C23 H23A 0.9800 .
C23 H23B 0.9800 .
C23 H23C 0.9800 .
N7 C18 1.258(18) .
N7 C20 1.48(2) .
N7 C19 1.39(2) .
C18 H18 0.9500 .
C20 H20A 0.9800 .
C20 H20B 0.9800 .
C20 H20C 0.9800 .
C19 H19A 0.9800 .
C19 H19B 0.9800 .
C19 H19C 0.9800 .
